data_1549799
loop_
_publ_author_name
'Rana, Sujoy'
'Biswas, Jyoti Prasad'
'Sen, Asmita'
'Cl\'emancey, Martin'
'Blondin, Genevi\`eve'
'Latour, Jean-Marc'
'Rajaraman, Gopalan'
'Maiti, Debabrata'

_publ_section_title
;
 Selective C-H halogenation over hydroxylation by non-heme iron(iv)-oxo.
;
_journal_issue 40
_journal_name_full 'Chemical science'
_journal_page_first 7843
_journal_page_last 7858
_journal_paper_doi 10.1039/c8sc02053a
_journal_volume 9
_journal_year 2018
_chemical_formula_moiety '2(C31 H25 Cl Fe N5), Cl4 Fe, C2 H3 N'
_chemical_formula_sum 'C64 H53 Cl6 Fe3 N11'
_chemical_formula_weight 1356.42
_space_group_crystal_system orthorhombic
_space_group_IT_number 61
_space_group_name_Hall '-P 2ac 2ab'
_space_group_name_H-M_alt 'P b c a'
_symmetry_space_group_name_Hall '-P 2ac 2ab'
_symmetry_space_group_name_H-M 'P b c a'
_atom_sites_solution_hydrogens geom
_atom_sites_solution_primary direct
_atom_sites_solution_secondary difmap
_audit_creation_date 2016-09-23
_audit_creation_method
;
Olex2 1.2
(compiled 2016.02.19 svn.r3266 for OlexSys, GUI svn.r5155)
;
_audit_update_record
;
2016-09-23 deposited with the CCDC.
2018-08-15 downloaded from the CCDC.
;
_cell_angle_alpha 90.00
_cell_angle_beta 90.00
_cell_angle_gamma 90.00
_cell_formula_units_Z 8
_cell_length_a 18.9606(3)
_cell_length_b 18.7387(3)
_cell_length_c 34.1557(6)
_cell_measurement_reflns_used 29184
_cell_measurement_temperature 293(2)
_cell_measurement_theta_max 31.0540
_cell_measurement_theta_min 2.0180
_cell_volume 12135.4(3)
_computing_cell_refinement 'CrysAlisPro 1.171.38.43 (Rigaku OD, 2015)'
_computing_data_collection 'CrysAlisPro 1.171.38.43 (Rigaku OD, 2015)'
_computing_data_reduction 'CrysAlisPro 1.171.38.43 (Rigaku OD, 2015)'
_computing_molecular_graphics 'Olex2 (Dolomanov et al., 2009)'
_computing_publication_material 'Olex2 (Dolomanov et al., 2009)'
_computing_structure_refinement 'ShelXL (Sheldrick, 2015)'
_computing_structure_solution 'ShelXT (Sheldrick, 2015)'
_diffrn_ambient_temperature 293(2)
_diffrn_detector 'CCD plate'
_diffrn_measured_fraction_theta_full 0.996
_diffrn_measured_fraction_theta_max 0.996
_diffrn_measurement_details
;
List of Runs (angles in degrees, time in seconds):

  # Type    Start    End  Width  t~exp~   \w     \q     \k     \f   Frames
#--------------------------------------------------------------------------
  1  \w    -40.50  70.00   0.50    8.00    --  -20.00  72.00  36.00  221
  2  \w    -39.00  64.50   0.50    8.00    --  -20.00  72.00 108.00  207
;
_diffrn_measurement_device 'abstract diffractometer'
_diffrn_measurement_device_type 'dtrek-CrysAlisPro-abstract goniometer imported rigaku-d*trek images'
_diffrn_measurement_method '\w scans'
_diffrn_orient_matrix_type 'CrysAlisPro convention (1999,Acta A55,543-557)'
_diffrn_orient_matrix_UB_11 -0.0322145000
_diffrn_orient_matrix_UB_12 0.0065573000
_diffrn_orient_matrix_UB_13 -0.0099077000
_diffrn_orient_matrix_UB_21 0.0085915000
_diffrn_orient_matrix_UB_22 0.0367621000
_diffrn_orient_matrix_UB_23 -0.0012859000
_diffrn_orient_matrix_UB_31 0.0169515000
_diffrn_orient_matrix_UB_32 -0.0061591000
_diffrn_orient_matrix_UB_33 -0.0182135000
_diffrn_radiation_monochromator graphite
_diffrn_radiation_probe x-ray
_diffrn_radiation_type MoK\a
_diffrn_radiation_wavelength 0.71073
_diffrn_reflns_av_R_equivalents 0.0381
_diffrn_reflns_av_unetI/netI 0.0303
_diffrn_reflns_limit_h_max 22
_diffrn_reflns_limit_h_min -19
_diffrn_reflns_limit_k_max 22
_diffrn_reflns_limit_k_min -15
_diffrn_reflns_limit_l_max 28
_diffrn_reflns_limit_l_min -40
_diffrn_reflns_number 45680
_diffrn_reflns_theta_full 25.00
_diffrn_reflns_theta_max 25.00
_diffrn_reflns_theta_min 2.15
_diffrn_source 'fine-focus sealed X-ray tube'
_diffrn_source_type 'Enhance (Mo) X-ray Source'
_exptl_absorpt_coefficient_mu 1.023
_exptl_absorpt_correction_T_max 1.00000
_exptl_absorpt_correction_T_min 0.74828
_exptl_absorpt_correction_type multi-scan
_exptl_absorpt_process_details
;
CrysAlisPro 1.171.38.43 (Rigaku Oxford Diffraction, 2015)
Empirical absorption correction using spherical harmonics,
 implemented in SCALE3 ABSPACK scaling algorithm.
;
_exptl_crystal_colour orange
_exptl_crystal_colour_primary orange
_exptl_crystal_density_diffrn 1.485
_exptl_crystal_density_method 'not measured'
_exptl_crystal_description block
_exptl_crystal_F_000 5552
_exptl_crystal_size_max 0.463
_exptl_crystal_size_mid 0.372
_exptl_crystal_size_min 0.355
_refine_diff_density_max 0.555
_refine_diff_density_min -0.630
_refine_diff_density_rms 0.061
_refine_ls_extinction_method none
_refine_ls_goodness_of_fit_ref 1.069
_refine_ls_hydrogen_treatment constr
_refine_ls_matrix_type full
_refine_ls_number_parameters 758
_refine_ls_number_reflns 10660
_refine_ls_number_restraints 0
_refine_ls_restrained_S_all 1.069
_refine_ls_R_factor_all 0.0394
_refine_ls_R_factor_gt 0.0328
_refine_ls_shift/su_max 0.003
_refine_ls_shift/su_mean 0.000
_refine_ls_structure_factor_coef Fsqd
_refine_ls_weighting_details 'calc w=1/[\s^2^(Fo^2^)+(0.0276P)^2^+10.8998P] where P=(Fo^2^+2Fc^2^)/3'
_refine_ls_weighting_scheme calc
_refine_ls_wR_factor_gt 0.0726
_refine_ls_wR_factor_ref 0.0758
_reflns_number_gt 9515
_reflns_number_total 10660
_reflns_threshold_expression >2sigma(I)
_cod_data_source_file c8sc02053a2.cif
_cod_data_source_block dm-sr5-192-2-cl_mo
_cod_depositor_comments 'Adding full bibliography for 1549798--1549802.cif.'
_cod_original_cell_volume 12135.4(4)
_cod_database_code 1549799
_chemical_oxdiff_formula C31H25Cl2Fe1N5
_reflns_odcompleteness_completeness 91.36
_reflns_odcompleteness_iscentric 1
_reflns_odcompleteness_theta 30.95
_olex2_refinement_description
;
1. Fixed Uiso
 At 1.2 times of:
  All C(H) groups, All C(H,H) groups
 At 1.5 times of:
  All C(H,H,H) groups
2.a Ternary CH refined with riding coordinates:
 C01W(H01W), C01P(H01P)
2.b Secondary CH2 refined with riding coordinates:
 C00T(H00A,H00B), C01Y(H01A,H01B), C01J(H01J,H01K), C029(H02A,H02B)
2.c Aromatic/amide H refined with riding coordinates:
 C00O(H00O), C00P(H00P), C00X(H00X), C00Z(H00Z), C01C(H01C), C01E(H01E),
 C01F(H01F), C01G(H01G), C01I(H01I), C01T(H01T), C01X(H01X), C01Z(H01Z),
 C014(H014), C015(H015), C018(H018), C020(H020), C022(H022), C023(H023),
 C024(H024), C026(H026), C00D(H00D), C00N(H00N), C00Q(H00Q), C00S(H00S),
 C00Y(H00Y), C01A(H01D), C01D(H01H), C01M(H01M), C01N(H01N), C01Q(H01Q),
 C01S(H01S), C01V(H01V), C010(H010), C012(H012), C016(H016), C017(H017),
 C019(H019), C025(H025), C027(H027), C028(H028)
2.d Idealised Me refined as rotating group:
 C02A(H02C,H02D,H02E)
;
_olex2_submission_special_instructions 'No special instructions were received'
_oxdiff_exptl_absorpt_empirical_details
;
Empirical correction (ABSPACK) includes:
- Absorption correction using spherical harmonics
- Frame scaling
- Detector area scaling
;
_oxdiff_exptl_absorpt_empirical_full_max 1.286
_oxdiff_exptl_absorpt_empirical_full_min 0.830

loop_
_space_group_symop_id
_space_group_symop_operation_xyz
1 'x, y, z'
2 '-x+1/2, -y, z+1/2'
3 '-x, y+1/2, -z+1/2'
4 'x+1/2, -y+1/2, -z'
5 '-x, -y, -z'
6 'x-1/2, y, -z-1/2'
7 'x, -y-1/2, z-1/2'
8 '-x-1/2, y-1/2, z'

loop_
_atom_site_label
_atom_site_type_symbol
_atom_site_fract_x
_atom_site_fract_y
_atom_site_fract_z
_atom_site_U_iso_or_equiv
_atom_site_adp_type
_atom_site_occupancy
_atom_site_calc_flag
_atom_site_refinement_flags_posn
Fe01 Fe 0.664447(16) 0.046506(16) 0.645214(9) 0.01977(8) Uani 1 d .
Cl05 Cl 0.73947(3) 0.10347(3) 0.688943(16) 0.02492(12) Uani 1 d .
N00B N 0.55491(9) 0.02708(9) 0.66721(6) 0.0226(4) Uani 1 d .
N00E N 0.69608(9) -0.06161(9) 0.66365(6) 0.0213(4) Uani 1 d .
N00G N 0.62129(10) -0.02594(9) 0.59896(6) 0.0232(4) Uani 1 d .
N00I N 0.61257(9) 0.12092(9) 0.60343(6) 0.0219(4) Uani 1 d .
N00L N 0.75021(10) 0.03366(10) 0.60043(6) 0.0256(4) Uani 1 d .
C00J C 0.51888(12) 0.06375(11) 0.69630(7) 0.0242(5) Uani 1 d .
C00O C 0.55662(13) 0.10753(12) 0.72248(7) 0.0291(5) Uani 1 d .
H00O H 0.6054 0.1111 0.7203 0.035 Uiso 1 calc R
C00P C 0.58022(13) 0.13505(13) 0.53576(7) 0.0318(6) Uani 1 d .
H00P H 0.5696 0.1132 0.5120 0.038 Uiso 1 calc R
C00R C 0.59911(11) 0.09375(12) 0.56853(7) 0.0236(5) Uani 1 d .
C00T C 0.60541(13) 0.01411(12) 0.56267(7) 0.0285(5) Uani 1 d .
H00A H 0.5615 -0.0036 0.5518 0.034 Uiso 1 calc R
H00B H 0.6424 0.0049 0.5437 0.034 Uiso 1 calc R
C00W C 0.74575(12) -0.02946(12) 0.58166(7) 0.0265(5) Uani 1 d .
C00X C 0.70917(11) -0.08562(12) 0.69966(7) 0.0242(5) Uani 1 d .
H00X H 0.7076 -0.0537 0.7205 0.029 Uiso 1 calc R
C00Z C 0.57766(14) 0.20769(13) 0.53925(8) 0.0374(6) Uani 1 d .
H00Z H 0.5684 0.2361 0.5175 0.045 Uiso 1 calc R
C01B C 0.69881(11) -0.10791(11) 0.63348(7) 0.0235(5) Uani 1 d .
C01C C 0.40850(12) 0.01059(13) 0.67511(8) 0.0333(6) Uani 1 d .
H01C H 0.3599 0.0052 0.6772 0.040 Uiso 1 calc R
C01E C 0.44492(12) -0.02635(13) 0.64769(8) 0.0307(6) Uani 1 d .
H01E H 0.4216 -0.0578 0.6311 0.037 Uiso 1 calc R
C01F C 0.79494(13) -0.05138(14) 0.55420(8) 0.0351(6) Uani 1 d .
H01F H 0.7910 -0.0955 0.5419 0.042 Uiso 1 calc R
C01G C 0.85021(14) -0.00562(16) 0.54558(8) 0.0407(7) Uani 1 d .
H01G H 0.8840 -0.0188 0.5272 0.049 Uiso 1 calc R
C01I C 0.80395(12) 0.07726(13) 0.59167(7) 0.0314(6) Uani 1 d .
H01I H 0.8071 0.1210 0.6044 0.038 Uiso 1 calc R
C01K C 0.44481(12) 0.05743(12) 0.70067(7) 0.0286(5) Uani 1 d .
C01L C 0.51846(12) -0.01692(11) 0.64447(7) 0.0240(5) Uani 1 d .
C01O C 0.58924(12) 0.23894(12) 0.57615(7) 0.0287(5) Uani 1 d .
C01T C 0.61022(13) 0.22378(12) 0.64583(8) 0.0310(6) Uani 1 d .
H01T H 0.6197 0.1946 0.6672 0.037 Uiso 1 calc R
C01W C 0.68309(12) -0.07513(11) 0.59401(7) 0.0248(5) Uani 1 d .
H01W H 0.6731 -0.1121 0.5745 0.030 Uiso 1 calc R
C01X C 0.71442(12) -0.17944(12) 0.63862(8) 0.0303(6) Uani 1 d .
H01X H 0.7162 -0.2103 0.6173 0.036 Uiso 1 calc R
C01Y C 0.55787(12) -0.06208(11) 0.61498(7) 0.0266(5) Uani 1 d .
H01A H 0.5721 -0.1064 0.6274 0.032 Uiso 1 calc R
H01B H 0.5264 -0.0739 0.5936 0.032 Uiso 1 calc R
C01Z C 0.72733(13) -0.20390(12) 0.67616(8) 0.0346(6) Uani 1 d .
H01Z H 0.7375 -0.2518 0.6805 0.042 Uiso 1 calc R
C014 C 0.52212(14) 0.14486(13) 0.75104(8) 0.0355(6) Uani 1 d .
H014 H 0.5476 0.1738 0.7680 0.043 Uiso 1 calc R
C015 C 0.72503(12) -0.15664(12) 0.70715(8) 0.0309(6) Uani 1 d .
H015 H 0.7339 -0.1721 0.7325 0.037 Uiso 1 calc R
C018 C 0.85506(13) 0.05975(15) 0.56434(8) 0.0385(6) Uani 1 d .
H018 H 0.8917 0.0911 0.5587 0.046 Uiso 1 calc R
C020 C 0.58963(14) 0.34090(13) 0.61905(9) 0.0399(7) Uani 1 d .
H020 H 0.5852 0.3898 0.6229 0.048 Uiso 1 calc R
C021 C 0.60448(11) 0.19412(11) 0.60829(7) 0.0232(5) Uani 1 d .
C022 C 0.44834(14) 0.13995(14) 0.75506(8) 0.0381(6) Uani 1 d .
H022 H 0.4253 0.1660 0.7744 0.046 Uiso 1 calc R
C023 C 0.60187(14) 0.29582(13) 0.65102(8) 0.0378(6) Uani 1 d .
H023 H 0.6044 0.3150 0.6761 0.045 Uiso 1 calc R
C024 C 0.58414(14) 0.31351(13) 0.58241(9) 0.0379(6) Uani 1 d .
H024 H 0.5770 0.3439 0.5612 0.045 Uiso 1 calc R
C026 C 0.41096(13) 0.09707(14) 0.73064(8) 0.0354(6) Uani 1 d .
H026 H 0.3623 0.0936 0.7336 0.042 Uiso 1 calc R
Fe02 Fe 0.650693(15) -0.021406(15) 0.843525(9) 0.01844(8) Uani 1 d .
Cl04 Cl 0.73660(3) -0.07418(3) 0.804822(16) 0.02350(12) Uani 1 d .
N00A N 0.54142(9) -0.02149(9) 0.81564(6) 0.0225(4) Uani 1 d .
N00C N 0.72422(10) 0.00988(9) 0.89347(5) 0.0231(4) Uani 1 d .
N00F N 0.60667(9) -0.10143(9) 0.88521(6) 0.0208(4) Uani 1 d .
N00H N 0.67415(9) 0.08896(9) 0.82448(5) 0.0207(4) Uani 1 d .
N00M N 0.58813(10) 0.04717(9) 0.88393(6) 0.0238(4) Uani 1 d .
C00D C 0.56262(12) -0.10573(12) 0.76363(7) 0.0280(5) Uani 1 d .
H00D H 0.6107 -0.1039 0.7689 0.034 Uiso 1 calc R
C00K C 0.51551(11) -0.06483(12) 0.78639(7) 0.0242(5) Uani 1 d .
C00N C 0.69737(11) 0.11217(11) 0.78978(7) 0.0227(5) Uani 1 d .
H00N H 0.7063 0.0790 0.7701 0.027 Uiso 1 calc R
C00Q C 0.57022(12) -0.11149(12) 0.95250(7) 0.0271(5) Uani 1 d .
H00Q H 0.5553 -0.0883 0.9751 0.032 Uiso 1 calc R
C00S C 0.70865(12) 0.18415(12) 0.78199(7) 0.0277(5) Uani 1 d .
H00S H 0.7250 0.1988 0.7576 0.033 Uiso 1 calc R
C00U C 0.58406(11) -0.07226(11) 0.91814(7) 0.0218(5) Uani 1 d .
C00V C 0.70381(12) 0.07182(11) 0.91053(7) 0.0243(5) Uani 1 d .
C00Y C 0.57898(13) -0.18359(13) 0.95227(7) 0.0320(6) Uani 1 d .
H00Y H 0.5719 -0.2100 0.9750 0.038 Uiso 1 calc R
C01A C 0.69516(13) 0.23348(12) 0.81113(7) 0.0297(5) Uani 1 d .
H01D H 0.7020 0.2819 0.8065 0.036 Uiso 1 calc R
C01D C 0.81901(14) 0.00248(14) 0.93952(8) 0.0356(6) Uani 1 d .
H01H H 0.8583 -0.0219 0.9488 0.043 Uiso 1 calc R
C01H C 0.61262(11) -0.17532(11) 0.88386(7) 0.0216(5) Uani 1 d .
C01J C 0.56995(13) 0.00712(11) 0.92002(7) 0.0279(5) Uani 1 d .
H01J H 0.5203 0.0144 0.9256 0.034 Uiso 1 calc R
H01K H 0.5966 0.0270 0.9417 0.034 Uiso 1 calc R
C01M C 0.63355(14) -0.28206(13) 0.84653(8) 0.0351(6) Uani 1 d .
H01M H 0.6446 -0.3040 0.8229 0.042 Uiso 1 calc R
C01N C 0.78065(12) -0.02375(12) 0.90801(7) 0.0280(5) Uani 1 d .
H01N H 0.7948 -0.0664 0.8966 0.034 Uiso 1 calc R
C01P C 0.63988(12) 0.10550(11) 0.89167(7) 0.0239(5) Uani 1 d .
H01P H 0.6194 0.1420 0.9088 0.029 Uiso 1 calc R
C01Q C 0.46557(14) -0.15193(14) 0.72540(8) 0.0371(6) Uani 1 d .
H01Q H 0.4494 -0.1810 0.7052 0.045 Uiso 1 calc R
C01R C 0.44222(12) -0.06838(13) 0.77770(7) 0.0295(6) Uani 1 d .
C01S C 0.63008(12) -0.20893(12) 0.84859(7) 0.0279(5) Uani 1 d .
H01S H 0.6394 -0.1816 0.8264 0.033 Uiso 1 calc R
C01U C 0.59884(12) -0.21770(12) 0.91743(7) 0.0265(5) Uani 1 d .
C01V C 0.39608(13) -0.02484(14) 0.79959(8) 0.0358(6) Uani 1 d .
H01V H 0.3478 -0.0262 0.7949 0.043 Uiso 1 calc R
C010 C 0.53838(13) -0.14805(13) 0.73386(8) 0.0341(6) Uani 1 d .
H010 H 0.5702 -0.1745 0.7191 0.041 Uiso 1 calc R
C011 C 0.66196(11) 0.13747(11) 0.85282(7) 0.0219(5) Uani 1 d .
C012 C 0.79762(15) 0.06565(14) 0.95675(8) 0.0374(6) Uani 1 d .
H012 H 0.8223 0.0843 0.9780 0.045 Uiso 1 calc R
C013 C 0.49566(12) 0.01992(11) 0.83496(7) 0.0252(5) Uani 1 d .
C016 C 0.73922(14) 0.10088(13) 0.94210(7) 0.0333(6) Uani 1 d .
H016 H 0.7240 0.1434 0.9533 0.040 Uiso 1 calc R
C017 C 0.42251(12) 0.01901(13) 0.82756(8) 0.0318(6) Uani 1 d .
H017 H 0.3925 0.0484 0.8418 0.038 Uiso 1 calc R
C019 C 0.67133(12) 0.21010(12) 0.84731(7) 0.0266(5) Uani 1 d .
H019 H 0.6619 0.2423 0.8673 0.032 Uiso 1 calc R
C025 C 0.41921(13) -0.11300(14) 0.74695(8) 0.0371(6) Uani 1 d .
H025 H 0.3713 -0.1158 0.7413 0.044 Uiso 1 calc R
C027 C 0.60387(14) -0.29312(12) 0.91438(8) 0.0362(6) Uani 1 d .
H027 H 0.5956 -0.3215 0.9362 0.043 Uiso 1 calc R
C028 C 0.62068(15) -0.32383(12) 0.87961(8) 0.0378(6) Uani 1 d .
H028 H 0.6237 -0.3733 0.8778 0.045 Uiso 1 calc R
C029 C 0.52456(12) 0.07330(12) 0.86351(8) 0.0287(5) Uani 1 d .
H02A H 0.5361 0.1169 0.8496 0.034 Uiso 1 calc R
H02B H 0.4886 0.0845 0.8827 0.034 Uiso 1 calc R
Fe03 Fe 0.504294(17) -0.232979(17) 0.568372(10) 0.02517(9) Uani 1 d .
Cl06 Cl 0.48083(3) -0.34120(3) 0.536580(17) 0.02912(14) Uani 1 d .
Cl07 Cl 0.57026(3) -0.16348(3) 0.525884(18) 0.03207(14) Uani 1 d .
Cl08 Cl 0.39783(3) -0.17220(3) 0.57507(2) 0.03643(15) Uani 1 d .
Cl09 Cl 0.54839(5) -0.25738(4) 0.62952(2) 0.0568(2) Uani 1 d .
N02C N 0.74894(19) 0.2767(2) 0.52991(15) 0.1215(17) Uani 1 d .
C02A C 0.74822(18) 0.15951(19) 0.49122(11) 0.0666(10) Uani 1 d .
H02C H 0.7120 0.1618 0.4716 0.100 Uiso 1 calc GR
H02D H 0.7389 0.1204 0.5086 0.100 Uiso 1 calc GR
H02E H 0.7931 0.1526 0.4788 0.100 Uiso 1 calc GR
C02B C 0.74927(16) 0.22558(19) 0.51331(12) 0.0620(9) Uani 1 d .

loop_
_atom_site_aniso_label
_atom_site_aniso_U_11
_atom_site_aniso_U_22
_atom_site_aniso_U_33
_atom_site_aniso_U_23
_atom_site_aniso_U_13
_atom_site_aniso_U_12
Fe01 0.02257(16) 0.01544(15) 0.02129(18) -0.00097(13) -0.00454(13) -0.00180(12)
Cl05 0.0272(3) 0.0215(3) 0.0260(3) -0.0032(2) -0.0046(2) -0.0044(2)
N00B 0.0244(10) 0.0180(9) 0.0254(11) 0.0035(8) -0.0035(8) 0.0008(8)
N00E 0.0210(9) 0.0166(9) 0.0262(11) 0.0011(8) -0.0011(8) -0.0005(7)
N00G 0.0264(10) 0.0183(9) 0.0250(11) 0.0000(8) -0.0048(8) -0.0005(8)
N00I 0.0246(10) 0.0172(9) 0.0239(11) 0.0007(8) -0.0029(8) -0.0005(7)
N00L 0.0289(10) 0.0267(10) 0.0210(10) 0.0007(8) -0.0031(8) -0.0030(8)
C00J 0.0283(12) 0.0209(11) 0.0235(13) 0.0076(10) -0.0003(10) 0.0016(9)
C00O 0.0289(12) 0.0292(12) 0.0293(14) 0.0010(11) -0.0011(10) 0.0005(10)
C00P 0.0409(14) 0.0298(13) 0.0248(14) 0.0004(11) -0.0086(11) 0.0040(11)
C00R 0.0229(11) 0.0223(11) 0.0256(13) 0.0011(10) -0.0037(10) -0.0015(9)
C00T 0.0362(13) 0.0238(12) 0.0256(14) -0.0024(10) -0.0104(11) 0.0020(10)
C00W 0.0305(12) 0.0287(12) 0.0203(12) 0.0033(10) -0.0035(10) 0.0020(10)
C00X 0.0208(11) 0.0226(11) 0.0292(14) 0.0009(10) 0.0003(10) -0.0023(9)
C00Z 0.0487(16) 0.0301(13) 0.0336(15) 0.0094(11) -0.0122(12) 0.0006(12)
C01B 0.0193(11) 0.0190(11) 0.0321(14) -0.0008(10) -0.0024(10) -0.0008(9)
C01C 0.0219(12) 0.0363(14) 0.0416(16) 0.0095(12) -0.0007(11) -0.0049(10)
C01E 0.0285(13) 0.0265(12) 0.0371(15) 0.0035(11) -0.0064(11) -0.0071(10)
C01F 0.0389(14) 0.0384(14) 0.0280(14) -0.0026(12) -0.0005(11) 0.0058(12)
C01G 0.0362(15) 0.0582(18) 0.0277(15) 0.0070(13) 0.0062(12) 0.0051(13)
C01I 0.0309(13) 0.0344(13) 0.0290(14) 0.0060(11) -0.0052(11) -0.0062(11)
C01K 0.0260(12) 0.0291(12) 0.0308(14) 0.0118(11) 0.0023(10) 0.0016(10)
C01L 0.0260(12) 0.0176(11) 0.0283(13) 0.0053(10) -0.0058(10) -0.0015(9)
C01O 0.0263(12) 0.0252(12) 0.0346(15) 0.0045(11) -0.0057(10) -0.0001(10)
C01T 0.0387(14) 0.0222(12) 0.0321(14) -0.0012(10) -0.0049(11) 0.0014(10)
C01W 0.0292(12) 0.0185(10) 0.0267(13) -0.0056(10) -0.0036(10) 0.0021(9)
C01X 0.0293(13) 0.0200(11) 0.0417(16) -0.0046(11) 0.0004(11) 0.0047(10)
C01Y 0.0267(12) 0.0189(11) 0.0341(14) -0.0030(10) -0.0082(10) -0.0027(9)
C01Z 0.0364(14) 0.0190(11) 0.0485(17) 0.0062(11) 0.0001(12) 0.0072(10)
C014 0.0429(15) 0.0327(13) 0.0308(15) -0.0017(12) 0.0000(12) 0.0035(11)
C015 0.0309(13) 0.0274(12) 0.0344(15) 0.0093(11) -0.0006(11) 0.0019(10)
C018 0.0317(14) 0.0511(16) 0.0326(15) 0.0150(13) -0.0013(12) -0.0080(12)
C020 0.0394(15) 0.0201(12) 0.060(2) -0.0042(12) -0.0131(14) 0.0047(11)
C021 0.0202(11) 0.0189(11) 0.0304(14) 0.0000(10) -0.0034(10) -0.0012(9)
C022 0.0464(16) 0.0371(14) 0.0308(15) 0.0051(12) 0.0112(12) 0.0138(12)
C023 0.0428(15) 0.0278(13) 0.0428(17) -0.0110(12) -0.0085(12) 0.0045(11)
C024 0.0419(15) 0.0213(12) 0.0505(18) 0.0074(12) -0.0133(13) 0.0010(11)
C026 0.0300(13) 0.0389(14) 0.0372(16) 0.0121(12) 0.0068(12) 0.0035(11)
Fe02 0.01952(16) 0.01443(15) 0.02138(18) -0.00117(12) 0.00496(13) 0.00064(12)
Cl04 0.0200(3) 0.0223(3) 0.0282(3) -0.0047(2) 0.0049(2) 0.0012(2)
N00A 0.0203(9) 0.0202(9) 0.0271(11) 0.0049(8) 0.0035(8) -0.0012(8)
N00C 0.0276(10) 0.0202(9) 0.0215(11) 0.0001(8) 0.0029(8) -0.0015(8)
N00F 0.0234(9) 0.0141(9) 0.0250(11) -0.0003(8) 0.0040(8) -0.0008(7)
N00H 0.0220(9) 0.0166(9) 0.0236(11) 0.0009(8) 0.0028(8) -0.0010(7)
N00M 0.0268(10) 0.0159(9) 0.0288(11) 0.0007(8) 0.0080(8) 0.0001(8)
C00D 0.0227(11) 0.0285(12) 0.0329(14) 0.0012(11) -0.0030(10) -0.0039(10)
C00K 0.0237(11) 0.0222(11) 0.0267(13) 0.0086(10) 0.0003(10) -0.0035(9)
C00N 0.0237(11) 0.0232(11) 0.0211(13) -0.0007(10) -0.0001(9) -0.0030(9)
C00Q 0.0365(13) 0.0213(11) 0.0235(13) -0.0024(10) 0.0076(10) 0.0027(10)
C00S 0.0334(13) 0.0241(11) 0.0255(13) 0.0060(10) 0.0011(10) -0.0060(10)
C00U 0.0204(11) 0.0186(11) 0.0264(13) -0.0002(9) 0.0054(9) -0.0012(9)
C00V 0.0348(13) 0.0175(10) 0.0208(12) 0.0005(9) 0.0062(10) -0.0038(9)
C00Y 0.0425(14) 0.0263(12) 0.0272(14) 0.0056(11) 0.0098(11) 0.0024(11)
C01A 0.0361(13) 0.0189(11) 0.0341(15) 0.0042(10) -0.0029(11) -0.0055(10)
C01D 0.0382(14) 0.0373(14) 0.0314(15) 0.0081(12) -0.0049(12) -0.0015(12)
C01H 0.0207(11) 0.0166(10) 0.0274(13) -0.0009(9) 0.0028(9) -0.0001(9)
C01J 0.0363(13) 0.0179(11) 0.0297(14) 0.0002(10) 0.0154(11) 0.0000(10)
C01M 0.0462(15) 0.0240(12) 0.0350(15) -0.0087(11) 0.0106(12) -0.0011(11)
C01N 0.0327(13) 0.0248(11) 0.0265(13) 0.0032(10) 0.0017(10) 0.0002(10)
C01P 0.0339(13) 0.0136(10) 0.0241(13) -0.0040(9) 0.0081(10) -0.0002(9)
C01Q 0.0410(15) 0.0357(14) 0.0347(16) 0.0047(12) -0.0108(12) -0.0118(12)
C01R 0.0243(12) 0.0328(13) 0.0315(14) 0.0136(11) -0.0027(10) -0.0036(10)
C01S 0.0351(13) 0.0192(11) 0.0293(14) -0.0001(10) 0.0067(11) -0.0029(10)
C01U 0.0308(12) 0.0193(11) 0.0294(14) 0.0025(10) 0.0048(10) 0.0012(9)
C01V 0.0203(12) 0.0437(15) 0.0434(17) 0.0190(13) 0.0004(11) 0.0009(11)
C010 0.0368(14) 0.0330(13) 0.0326(15) -0.0011(11) -0.0021(11) -0.0040(11)
C011 0.0213(11) 0.0189(11) 0.0256(13) -0.0006(9) 0.0009(9) -0.0008(9)
C012 0.0504(16) 0.0390(14) 0.0227(14) 0.0006(11) -0.0071(12) -0.0105(13)
C013 0.0251(12) 0.0201(11) 0.0306(14) 0.0100(10) 0.0095(10) 0.0022(9)
C016 0.0519(16) 0.0242(12) 0.0238(14) -0.0014(10) 0.0044(12) -0.0066(11)
C017 0.0232(12) 0.0333(13) 0.0390(16) 0.0112(12) 0.0080(11) 0.0063(10)
C019 0.0320(12) 0.0180(11) 0.0298(14) -0.0034(10) 0.0011(10) -0.0018(10)
C025 0.0274(13) 0.0424(15) 0.0413(17) 0.0127(13) -0.0115(12) -0.0075(12)
C027 0.0506(16) 0.0191(12) 0.0388(16) 0.0055(11) 0.0098(13) 0.0041(11)
C028 0.0557(17) 0.0153(11) 0.0423(17) -0.0011(11) 0.0092(13) 0.0015(11)
C029 0.0248(12) 0.0203(11) 0.0410(16) 0.0022(11) 0.0101(11) 0.0048(9)
Fe03 0.03004(18) 0.01881(16) 0.0267(2) 0.00205(14) 0.00095(14) -0.00190(13)
Cl06 0.0439(3) 0.0164(2) 0.0270(3) 0.0013(2) 0.0111(3) -0.0015(2)
Cl07 0.0400(3) 0.0298(3) 0.0265(3) -0.0030(2) 0.0044(3) -0.0139(3)
Cl08 0.0355(3) 0.0332(3) 0.0406(4) -0.0006(3) 0.0052(3) 0.0070(3)
Cl09 0.0838(6) 0.0378(4) 0.0487(5) 0.0180(3) -0.0343(4) -0.0283(4)
N02C 0.070(2) 0.096(3) 0.199(5) -0.074(3) 0.029(3) -0.028(2)
C02A 0.054(2) 0.070(2) 0.076(3) -0.019(2) -0.0097(18) 0.0086(17)
C02B 0.0406(17) 0.056(2) 0.090(3) -0.013(2) 0.0024(17) -0.0080(15)

loop_
_atom_type_symbol
_atom_type_description
_atom_type_scat_dispersion_real
_atom_type_scat_dispersion_imag
_atom_type_scat_source
C C 0.0033 0.0016 'International Tables Vol C Tables 4.2.6.8 and 6.1.1.4'
H H 0.0000 0.0000 'International Tables Vol C Tables 4.2.6.8 and 6.1.1.4'
Cl Cl 0.1484 0.1585 'International Tables Vol C Tables 4.2.6.8 and 6.1.1.4'
Fe Fe 0.3463 0.8444 'International Tables Vol C Tables 4.2.6.8 and 6.1.1.4'
N N 0.0061 0.0033 'International Tables Vol C Tables 4.2.6.8 and 6.1.1.4'

loop_
_geom_angle_atom_site_label_1
_geom_angle_atom_site_label_2
_geom_angle_atom_site_label_3
_geom_angle
N00B Fe01 Cl05 115.28(5)
N00B Fe01 N00L 152.03(7)
N00E Fe01 Cl05 94.13(5)
N00E Fe01 N00B 90.41(6)
N00E Fe01 N00G 75.15(7)
N00E Fe01 N00I 151.59(7)
N00E Fe01 N00L 84.21(7)
N00G Fe01 Cl05 163.09(5)
N00G Fe01 N00B 78.41(7)
N00G Fe01 N00L 73.67(7)
N00I Fe01 Cl05 113.28(5)
N00I Fe01 N00B 84.67(7)
N00I Fe01 N00G 76.45(7)
N00I Fe01 N00L 87.16(7)
N00L Fe01 Cl05 92.51(5)
C00J N00B Fe01 128.06(14)
C01L N00B Fe01 112.81(15)
C01L N00B C00J 118.06(19)
C00X N00E Fe01 128.64(15)
C00X N00E C01B 118.75(19)
C01B N00E Fe01 112.55(14)
C00T N00G Fe01 110.98(13)
C00T N00G C01W 112.09(18)
C00T N00G C01Y 112.05(18)
C01W N00G Fe01 99.60(13)
C01Y N00G Fe01 108.21(14)
C01Y N00G C01W 113.19(16)
C00R N00I Fe01 115.00(14)
C00R N00I C021 117.82(19)
C021 N00I Fe01 126.21(15)
C00W N00L Fe01 111.87(15)
C01I N00L Fe01 129.61(16)
C01I N00L C00W 118.5(2)
N00B C00J C00O 119.5(2)
N00B C00J C01K 121.5(2)
C00O C00J C01K 119.0(2)
C00J C00O H00O 119.7
C014 C00O C00J 120.5(2)
C014 C00O H00O 119.7
C00R C00P H00P 120.4
C00Z C00P H00P 120.4
C00Z C00P C00R 119.2(2)
N00I C00R C00P 123.7(2)
N00I C00R C00T 119.0(2)
C00P C00R C00T 117.3(2)
N00G C00T C00R 113.96(19)
N00G C00T H00A 108.8
N00G C00T H00B 108.8
C00R C00T H00A 108.8
C00R C00T H00B 108.8
H00A C00T H00B 107.7
N00L C00W C01F 122.7(2)
N00L C00W C01W 114.2(2)
C01F C00W C01W 123.1(2)
N00E C00X H00X 118.9
N00E C00X C015 122.3(2)
C015 C00X H00X 118.9
C00P C00Z H00Z 120.4
C00P C00Z C01O 119.1(2)
C01O C00Z H00Z 120.4
N00E C01B C01W 114.38(18)
N00E C01B C01X 122.3(2)
C01X C01B C01W 123.3(2)
C01E C01C H01C 120.2
C01E C01C C01K 119.7(2)
C01K C01C H01C 120.2
C01C C01E H01E 120.2
C01C C01E C01L 119.6(2)
C01L C01E H01E 120.2
C00W C01F H01F 121.0
C00W C01F C01G 118.0(2)
C01G C01F H01F 121.0
C01F C01G H01G 120.0
C018 C01G C01F 119.9(2)
C018 C01G H01G 120.0
N00L C01I H01I 118.7
N00L C01I C018 122.6(2)
C018 C01I H01I 118.7
C00J C01K C026 118.7(2)
C01C C01K C00J 117.9(2)
C01C C01K C026 123.3(2)
N00B C01L C01E 123.2(2)
N00B C01L C01Y 118.69(19)
C01E C01L C01Y 118.1(2)
C00Z C01O C021 118.7(2)
C00Z C01O C024 122.3(2)
C021 C01O C024 118.9(2)
C021 C01T H01T 120.0
C023 C01T H01T 120.0
C023 C01T C021 120.0(2)
N00G C01W C00W 107.16(17)
N00G C01W C01B 107.65(18)
N00G C01W H01W 111.0
C00W C01W H01W 111.0
C01B C01W C00W 108.74(18)
C01B C01W H01W 111.0
C01B C01X H01X 120.8
C01Z C01X C01B 118.4(2)
C01Z C01X H01X 120.8
N00G C01Y C01L 112.97(17)
N00G C01Y H01A 109.0
N00G C01Y H01B 109.0
C01L C01Y H01A 109.0
C01L C01Y H01B 109.0
H01A C01Y H01B 107.8
C01X C01Z H01Z 120.3
C015 C01Z C01X 119.5(2)
C015 C01Z H01Z 120.3
C00O C014 H014 119.6
C00O C014 C022 120.8(2)
C022 C014 H014 119.6
C00X C015 H015 120.6
C01Z C015 C00X 118.7(2)
C01Z C015 H015 120.6
C01G C018 H018 120.8
C01I C018 C01G 118.3(2)
C01I C018 H018 120.8
C023 C020 H020 119.9
C024 C020 H020 119.9
C024 C020 C023 120.3(2)
N00I C021 C01O 121.1(2)
N00I C021 C01T 119.5(2)
C01T C021 C01O 119.4(2)
C014 C022 H022 120.1
C026 C022 C014 119.8(2)
C026 C022 H022 120.1
C01T C023 C020 120.8(3)
C01T C023 H023 119.6
C020 C023 H023 119.6
C01O C024 H024 119.8
C020 C024 C01O 120.5(2)
C020 C024 H024 119.8
C01K C026 H026 119.4
C022 C026 C01K 121.1(2)
C022 C026 H026 119.4
N00A Fe02 Cl04 113.57(5)
N00C Fe02 Cl04 96.12(5)
N00C Fe02 N00A 150.27(7)
N00F Fe02 Cl04 109.88(5)
N00F Fe02 N00A 85.76(7)
N00F Fe02 N00C 85.64(7)
N00H Fe02 Cl04 95.15(5)
N00H Fe02 N00A 93.47(6)
N00H Fe02 N00C 81.77(7)
N00H Fe02 N00F 153.03(7)
N00H Fe02 N00M 75.53(7)
N00M Fe02 Cl04 166.66(5)
N00M Fe02 N00A 77.02(7)
N00M Fe02 N00C 73.36(7)
N00M Fe02 N00F 78.05(6)
C00K N00A Fe02 128.84(14)
C013 N00A Fe02 112.51(15)
C013 N00A C00K 117.91(19)
C00V N00C Fe02 111.55(15)
C01N N00C Fe02 130.24(15)
C01N N00C C00V 118.2(2)
C00U N00F Fe02 112.74(13)
C00U N00F C01H 117.80(19)
C01H N00F Fe02 128.19(15)
C00N N00H Fe02 129.10(15)
C00N N00H C011 118.27(18)
C011 N00H Fe02 112.63(14)
C01J N00M Fe02 110.28(12)
C01J N00M C01P 112.09(18)
C01P N00M Fe02 100.50(12)
C029 N00M Fe02 109.47(14)
C029 N00M C01J 111.75(18)
C029 N00M C01P 112.18(17)
C00K C00D H00D 119.6
C010 C00D H00D 119.6
C010 C00D C00K 120.8(2)
N00A C00K C00D 119.6(2)
N00A C00K C01R 121.8(2)
C00D C00K C01R 118.6(2)
N00H C00N H00N 118.8
N00H C00N C00S 122.4(2)
C00S C00N H00N 118.8
C00U C00Q H00Q 120.3
C00Y C00Q H00Q 120.3
C00Y C00Q C00U 119.4(2)
C00N C00S H00S 120.6
C01A C00S C00N 118.8(2)
C01A C00S H00S 120.6
N00F C00U C00Q 123.58(19)
N00F C00U C01J 120.0(2)
C00Q C00U C01J 116.4(2)
N00C C00V C01P 113.80(19)
N00C C00V C016 122.3(2)
C016 C00V C01P 123.9(2)
C00Q C00Y H00Y 120.3
C00Q C00Y C01U 119.3(2)
C01U C00Y H00Y 120.3
C00S C01A H01D 120.3
C00S C01A C019 119.4(2)
C019 C01A H01D 120.3
C01N C01D H01H 120.7
C012 C01D H01H 120.7
C012 C01D C01N 118.6(2)
N00F C01H C01S 119.7(2)
N00F C01H C01U 121.1(2)
C01S C01H C01U 119.2(2)
N00M C01J C00U 114.91(18)
N00M C01J H01J 108.5
N00M C01J H01K 108.5
C00U C01J H01J 108.5
C00U C01J H01K 108.5
H01J C01J H01K 107.5
C01S C01M H01M 119.7
C01S C01M C028 120.6(2)
C028 C01M H01M 119.7
N00C C01N C01D 122.7(2)
N00C C01N H01N 118.7
C01D C01N H01N 118.7
N00M C01P C00V 107.28(17)
N00M C01P H01P 110.8
N00M C01P C011 108.42(18)
C00V C01P H01P 110.8
C00V C01P C011 108.48(18)
C011 C01P H01P 110.8
C010 C01Q H01Q 120.2
C025 C01Q H01Q 120.2
C025 C01Q C010 119.6(2)
C01V C01R C00K 117.9(2)
C01V C01R C025 123.0(2)
C025 C01R C00K 119.0(2)
C01H C01S H01S 119.8
C01M C01S C01H 120.3(2)
C01M C01S H01S 119.8
C00Y C01U C01H 118.7(2)
C00Y C01U C027 122.3(2)
C01H C01U C027 119.0(2)
C01R C01V H01V 120.2
C017 C01V C01R 119.7(2)
C017 C01V H01V 120.2
C00D C010 C01Q 120.7(2)
C00D C010 H010 119.7
C01Q C010 H010 119.7
N00H C011 C01P 114.19(18)
N00H C011 C019 122.9(2)
C019 C011 C01P 122.9(2)
C01D C012 H012 120.3
C01D C012 C016 119.3(2)
C016 C012 H012 120.3
N00A C013 C017 122.9(2)
N00A C013 C029 118.1(2)
C017 C013 C029 118.9(2)
C00V C016 C012 118.9(2)
C00V C016 H016 120.6
C012 C016 H016 120.6
C01V C017 C013 119.8(2)
C01V C017 H017 120.1
C013 C017 H017 120.1
C01A C019 H019 120.9
C011 C019 C01A 118.2(2)
C011 C019 H019 120.9
C01Q C025 C01R 121.4(2)
C01Q C025 H025 119.3
C01R C025 H025 119.3
C01U C027 H027 119.9
C028 C027 C01U 120.1(2)
C028 C027 H027 119.9
C01M C028 H028 119.6
C027 C028 C01M 120.8(2)
C027 C028 H028 119.6
N00M C029 C013 112.59(18)
N00M C029 H02A 109.1
N00M C029 H02B 109.1
C013 C029 H02A 109.1
C013 C029 H02B 109.1
H02A C029 H02B 107.8
Cl07 Fe03 Cl06 107.38(2)
Cl07 Fe03 Cl08 104.75(3)
Cl08 Fe03 Cl06 107.71(3)
Cl09 Fe03 Cl06 108.57(3)
Cl09 Fe03 Cl07 119.03(3)
Cl09 Fe03 Cl08 108.89(3)
H02C C02A H02D 109.5
H02C C02A H02E 109.5
H02D C02A H02E 109.5
C02B C02A H02C 109.5
C02B C02A H02D 109.5
C02B C02A H02E 109.5
N02C C02B C02A 178.7(5)

loop_
_geom_bond_atom_site_label_1
_geom_bond_atom_site_label_2
_geom_bond_distance
Fe01 Cl05 2.3224(6)
Fe01 N00B 2.2384(18)
Fe01 N00E 2.2047(17)
Fe01 N00G 2.2380(18)
Fe01 N00I 2.2245(18)
Fe01 N00L 2.245(2)
N00B C00J 1.388(3)
N00B C01L 1.327(3)
N00E C00X 1.333(3)
N00E C01B 1.348(3)
N00G C00T 1.480(3)
N00G C01W 1.500(3)
N00G C01Y 1.485(3)
N00I C00R 1.321(3)
N00I C021 1.390(3)
N00L C00W 1.348(3)
N00L C01I 1.340(3)
C00J C00O 1.409(3)
C00J C01K 1.417(3)
C00O H00O 0.9300
C00O C014 1.367(3)
C00P H00P 0.9300
C00P C00R 1.407(3)
C00P C00Z 1.367(3)
C00R C00T 1.510(3)
C00T H00A 0.9700
C00T H00B 0.9700
C00W C01F 1.385(3)
C00W C01W 1.524(3)
C00X H00X 0.9300
C00X C015 1.388(3)
C00Z H00Z 0.9300
C00Z C01O 1.407(4)
C01B C01W 1.511(3)
C01B C01X 1.384(3)
C01C H01C 0.9300
C01C C01E 1.354(4)
C01C C01K 1.416(4)
C01E H01E 0.9300
C01E C01L 1.410(3)
C01F H01F 0.9300
C01F C01G 1.386(4)
C01G H01G 0.9300
C01G C018 1.385(4)
C01I H01I 0.9300
C01I C018 1.385(4)
C01K C026 1.418(4)
C01L C01Y 1.513(3)
C01O C021 1.412(3)
C01O C024 1.417(3)
C01T H01T 0.9300
C01T C021 1.402(3)
C01T C023 1.371(3)
C01W H01W 0.9800
C01X H01X 0.9300
C01X C01Z 1.384(4)
C01Y H01A 0.9700
C01Y H01B 0.9700
C01Z H01Z 0.9300
C01Z C015 1.381(4)
C014 H014 0.9300
C014 C022 1.409(4)
C015 H015 0.9300
C018 H018 0.9300
C020 H020 0.9300
C020 C023 1.400(4)
C020 C024 1.357(4)
C022 H022 0.9300
C022 C026 1.358(4)
C023 H023 0.9300
C024 H024 0.9300
C026 H026 0.9300
Fe02 Cl04 2.3191(6)
Fe02 N00A 2.2802(18)
Fe02 N00C 2.2798(19)
Fe02 N00F 2.2300(18)
Fe02 N00H 2.2131(17)
Fe02 N00M 2.2277(18)
N00A C00K 1.378(3)
N00A C013 1.338(3)
N00C C00V 1.355(3)
N00C C01N 1.337(3)
N00F C00U 1.322(3)
N00F C01H 1.390(3)
N00H C00N 1.337(3)
N00H C011 1.348(3)
N00M C01J 1.484(3)
N00M C01P 1.492(3)
N00M C029 1.476(3)
C00D H00D 0.9300
C00D C00K 1.411(3)
C00D C010 1.369(3)
C00K C01R 1.422(3)
C00N H00N 0.9300
C00N C00S 1.391(3)
C00Q H00Q 0.9300
C00Q C00U 1.409(3)
C00Q C00Y 1.361(3)
C00S H00S 0.9300
C00S C01A 1.382(3)
C00U C01J 1.513(3)
C00V C01P 1.511(3)
C00V C016 1.382(3)
C00Y H00Y 0.9300
C00Y C01U 1.402(3)
C01A H01D 0.9300
C01A C019 1.387(3)
C01D H01H 0.9300
C01D C01N 1.389(4)
C01D C012 1.383(4)
C01H C01S 1.399(3)
C01H C01U 1.419(3)
C01J H01J 0.9700
C01J H01K 0.9700
C01M H01M 0.9300
C01M C01S 1.374(3)
C01M C028 1.396(4)
C01N H01N 0.9300
C01P H01P 0.9800
C01P C011 1.515(3)
C01Q H01Q 0.9300
C01Q C010 1.412(4)
C01Q C025 1.359(4)
C01R C01V 1.411(4)
C01R C025 1.411(4)
C01S H01S 0.9300
C01U C027 1.420(3)
C01V H01V 0.9300
C01V C017 1.356(4)
C010 H010 0.9300
C011 C019 1.385(3)
C012 H012 0.9300
C012 C016 1.383(4)
C013 C017 1.410(3)
C013 C029 1.501(3)
C016 H016 0.9300
C017 H017 0.9300
C019 H019 0.9300
C025 H025 0.9300
C027 H027 0.9300
C027 C028 1.357(4)
C028 H028 0.9300
C029 H02A 0.9700
C029 H02B 0.9700
Fe03 Cl06 2.3430(6)
Fe03 Cl07 2.3165(7)
Fe03 Cl08 2.3290(7)
Fe03 Cl09 2.2956(8)
N02C C02B 1.113(5)
C02A H02C 0.9600
C02A H02D 0.9600
C02A H02E 0.9600
C02A C02B 1.450(5)

loop_
_geom_torsion_atom_site_label_1
_geom_torsion_atom_site_label_2
_geom_torsion_atom_site_label_3
_geom_torsion_atom_site_label_4
_geom_torsion
Fe01 N00B C00J C00O -16.6(3)
Fe01 N00B C00J C01K 164.32(16)
Fe01 N00B C01L C01E -167.12(18)
Fe01 N00B C01L C01Y 16.1(2)
Fe01 N00E C00X C015 176.39(16)
Fe01 N00E C01B C01W 2.7(2)
Fe01 N00E C01B C01X -177.04(17)
Fe01 N00G C00T C00R -18.5(2)
Fe01 N00G C01W C00W -59.40(18)
Fe01 N00G C01W C01B 57.42(17)
Fe01 N00G C01Y C01L 30.9(2)
Fe01 N00I C00R C00P -166.49(18)
Fe01 N00I C00R C00T 12.3(3)
Fe01 N00I C021 C01O 161.94(16)
Fe01 N00I C021 C01T -19.3(3)
Fe01 N00L C00W C01F -176.46(19)
Fe01 N00L C00W C01W 2.1(2)
Fe01 N00L C01I C018 176.54(18)
Cl05 Fe01 N00B C00J 24.10(19)
Cl05 Fe01 N00B C01L -168.07(13)
Cl05 Fe01 N00E C00X 39.94(18)
Cl05 Fe01 N00E C01B -143.07(14)
Cl05 Fe01 N00G C00T -108.8(2)
Cl05 Fe01 N00G C01W 9.4(3)
Cl05 Fe01 N00G C01Y 127.86(17)
Cl05 Fe01 N00I C00R 148.35(14)
Cl05 Fe01 N00I C021 -20.07(19)
Cl05 Fe01 N00L C00W 142.07(15)
Cl05 Fe01 N00L C01I -35.0(2)
N00B Fe01 N00E C00X -75.45(18)
N00B Fe01 N00E C01B 101.54(15)
N00B Fe01 N00G C00T 105.65(15)
N00B Fe01 N00G C01W -136.10(13)
N00B Fe01 N00G C01Y -17.67(13)
N00B Fe01 N00I C00R -96.39(16)
N00B Fe01 N00I C021 95.20(18)
N00B Fe01 N00L C00W -31.7(2)
N00B Fe01 N00L C01I 151.21(18)
N00B C00J C00O C014 179.2(2)
N00B C00J C01K C01C 1.9(3)
N00B C00J C01K C026 -179.1(2)
N00B C01L C01Y N00G -33.1(3)
N00E Fe01 N00B C00J 118.87(18)
N00E Fe01 N00B C01L -73.31(15)
N00E Fe01 N00G C00T -160.80(16)
N00E Fe01 N00G C01W -42.55(13)
N00E Fe01 N00G C01Y 75.88(13)
N00E Fe01 N00I C00R -15.5(2)
N00E Fe01 N00I C021 176.13(16)
N00E Fe01 N00L C00W 48.17(15)
N00E Fe01 N00L C01I -128.9(2)
N00E C00X C015 C01Z 0.1(3)
N00E C01B C01W N00G -42.8(2)
N00E C01B C01W C00W 73.0(2)
N00E C01B C01X C01Z 0.3(3)
N00G Fe01 N00B C00J -166.39(18)
N00G Fe01 N00B C01L 1.44(14)
N00G Fe01 N00E C00X -153.34(19)
N00G Fe01 N00E C01B 23.65(14)
N00G Fe01 N00I C00R -17.05(15)
N00G Fe01 N00I C021 174.54(19)
N00G Fe01 N00L C00W -28.02(15)
N00G Fe01 N00L C01I 154.9(2)
N00I Fe01 N00B C00J -89.16(18)
N00I Fe01 N00B C01L 78.67(15)
N00I Fe01 N00E C00X -154.95(17)
N00I Fe01 N00E C01B 22.0(2)
N00I Fe01 N00G C00T 18.42(14)
N00I Fe01 N00G C01W 136.66(14)
N00I Fe01 N00G C01Y -104.91(14)
N00I Fe01 N00L C00W -104.73(15)
N00I Fe01 N00L C01I 78.2(2)
N00I C00R C00T N00G 4.6(3)
N00L Fe01 N00B C00J -162.78(16)
N00L Fe01 N00B C01L 5.0(2)
N00L Fe01 N00E C00X 132.05(18)
N00L Fe01 N00E C01B -50.96(15)
N00L Fe01 N00G C00T -72.58(15)
N00L Fe01 N00G C01W 45.66(13)
N00L Fe01 N00G C01Y 164.09(14)
N00L Fe01 N00I C00R 56.84(16)
N00L Fe01 N00I C021 -111.58(18)
N00L C00W C01F C01G -0.9(4)
N00L C00W C01W N00G 40.3(3)
N00L C00W C01W C01B -75.8(2)
N00L C01I C018 C01G -0.3(4)
C00J N00B C01L C01E 2.0(3)
C00J N00B C01L C01Y -174.73(19)
C00J C00O C014 C022 0.5(4)
C00J C01K C026 C022 -0.6(4)
C00O C00J C01K C01C -177.2(2)
C00O C00J C01K C026 1.7(3)
C00O C014 C022 C026 0.8(4)
C00P C00R C00T N00G -176.6(2)
C00P C00Z C01O C021 1.2(4)
C00P C00Z C01O C024 -176.9(3)
C00R N00I C021 C01O -6.2(3)
C00R N00I C021 C01T 172.6(2)
C00R C00P C00Z C01O -4.3(4)
C00T N00G C01W C00W 58.0(2)
C00T N00G C01W C01B 174.84(17)
C00T N00G C01Y C01L -91.8(2)
C00W N00L C01I C018 -0.4(3)
C00W C01F C01G C018 0.2(4)
C00X N00E C01B C01W 179.97(19)
C00X N00E C01B C01X 0.3(3)
C00Z C00P C00R N00I 2.3(4)
C00Z C00P C00R C00T -176.5(2)
C00Z C01O C021 N00I 4.2(3)
C00Z C01O C021 C01T -174.6(2)
C00Z C01O C024 C020 174.2(3)
C01B N00E C00X C015 -0.4(3)
C01B C01X C01Z C015 -0.6(4)
C01C C01E C01L N00B -0.1(4)
C01C C01E C01L C01Y 176.7(2)
C01C C01K C026 C022 178.3(2)
C01E C01C C01K C00J 0.1(3)
C01E C01C C01K C026 -178.8(2)
C01E C01L C01Y N00G 150.0(2)
C01F C00W C01W N00G -141.1(2)
C01F C00W C01W C01B 102.8(3)
C01F C01G C018 C01I 0.4(4)
C01I N00L C00W C01F 1.0(3)
C01I N00L C00W C01W 179.6(2)
C01K C00J C00O C014 -1.7(3)
C01K C01C C01E C01L -1.0(4)
C01L N00B C00J C00O 176.1(2)
C01L N00B C00J C01K -3.0(3)
C01W N00G C00T C00R -128.8(2)
C01W N00G C01Y C01L 140.26(19)
C01W C00W C01F C01G -179.3(2)
C01W C01B C01X C01Z -179.4(2)
C01X C01B C01W N00G 136.9(2)
C01X C01B C01W C00W -107.3(2)
C01X C01Z C015 C00X 0.5(4)
C01Y N00G C00T C00R 102.6(2)
C01Y N00G C01W C00W -174.06(18)
C01Y N00G C01W C01B -57.2(2)
C014 C022 C026 C01K -0.7(4)
C021 N00I C00R C00P 3.0(3)
C021 N00I C00R C00T -178.3(2)
C021 C01O C024 C020 -3.9(4)
C021 C01T C023 C020 -1.9(4)
C023 C01T C021 N00I -179.6(2)
C023 C01T C021 C01O -0.8(4)
C023 C020 C024 C01O 1.3(4)
C024 C01O C021 N00I -177.6(2)
C024 C01O C021 C01T 3.6(3)
C024 C020 C023 C01T 1.6(4)
Fe02 N00A C00K C00D -14.8(3)
Fe02 N00A C00K C01R 166.71(16)
Fe02 N00A C013 C017 -168.70(18)
Fe02 N00A C013 C029 16.0(2)
Fe02 N00C C00V C01P -1.9(2)
Fe02 N00C C00V C016 178.50(18)
Fe02 N00C C01N C01D -178.52(17)
Fe02 N00F C00U C00Q -163.91(18)
Fe02 N00F C00U C01J 17.6(3)
Fe02 N00F C01H C01S -19.7(3)
Fe02 N00F C01H C01U 162.54(16)
Fe02 N00H C00N C00S 178.91(16)
Fe02 N00H C011 C01P 3.8(2)
Fe02 N00H C011 C019 -178.45(18)
Fe02 N00M C01J C00U -11.6(2)
Fe02 N00M C01P C00V -60.80(17)
Fe02 N00M C01P C011 56.17(17)
Fe02 N00M C029 C013 34.1(2)
Cl04 Fe02 N00A C00K 21.37(19)
Cl04 Fe02 N00A C013 -168.84(13)
Cl04 Fe02 N00C C00V 146.56(14)
Cl04 Fe02 N00C C01N -35.23(19)
Cl04 Fe02 N00F C00U 150.87(14)
Cl04 Fe02 N00F C01H -15.85(19)
Cl04 Fe02 N00H C00N 32.14(18)
Cl04 Fe02 N00H C011 -148.38(14)
Cl04 Fe02 N00M C01J -112.8(2)
Cl04 Fe02 N00M C01P 5.7(3)
Cl04 Fe02 N00M C029 123.9(2)
N00A Fe02 N00C C00V -30.3(2)
N00A Fe02 N00C C01N 147.91(18)
N00A Fe02 N00F C00U -95.59(15)
N00A Fe02 N00F C01H 97.70(19)
N00A Fe02 N00H C00N -81.92(19)
N00A Fe02 N00H C011 97.57(15)
N00A Fe02 N00M C01J 103.50(15)
N00A Fe02 N00M C01P -138.06(14)
N00A Fe02 N00M C029 -19.85(13)
N00A C00K C01R C01V 1.2(3)
N00A C00K C01R C025 179.0(2)
N00A C013 C017 C01V -0.5(4)
N00A C013 C029 N00M -34.8(3)
N00C Fe02 N00A C00K -162.03(16)
N00C Fe02 N00A C013 7.8(2)
N00C Fe02 N00F C00U 55.92(15)
N00C Fe02 N00F C01H -110.80(19)
N00C Fe02 N00H C00N 127.60(19)
N00C Fe02 N00H C011 -52.92(15)
N00C Fe02 N00M C01J -73.83(15)
N00C Fe02 N00M C01P 44.61(13)
N00C Fe02 N00M C029 162.82(15)
N00C C00V C01P N00M 43.3(2)
N00C C00V C01P C011 -73.6(2)
N00C C00V C016 C012 0.2(4)
N00F Fe02 N00A C00K -88.49(18)
N00F Fe02 N00A C013 81.30(15)
N00F Fe02 N00C C00V -103.88(15)
N00F Fe02 N00C C01N 74.34(19)
N00F Fe02 N00H C00N -169.38(17)
N00F Fe02 N00H C011 10.1(2)
N00F Fe02 N00M C01J 15.15(15)
N00F Fe02 N00M C01P 133.58(14)
N00F Fe02 N00M C029 -108.20(14)
N00F C00U C01J N00M -4.0(3)
N00F C01H C01S C01M -177.6(2)
N00F C01H C01U C00Y 0.0(3)
N00F C01H C01U C027 178.4(2)
N00H Fe02 N00A C00K 118.53(18)
N00H Fe02 N00A C013 -71.68(15)
N00H Fe02 N00C C00V 52.22(14)
N00H Fe02 N00C C01N -129.6(2)
N00H Fe02 N00F C00U -6.3(2)
N00H Fe02 N00F C01H -172.99(16)
N00H Fe02 N00M C01J -159.40(16)
N00H Fe02 N00M C01P -40.96(13)
N00H Fe02 N00M C029 77.25(14)
N00H C00N C00S C01A -0.2(3)
N00H C011 C019 C01A -0.8(3)
N00M Fe02 N00A C00K -167.19(19)
N00M Fe02 N00A C013 2.60(14)
N00M Fe02 N00C C00V -25.05(14)
N00M Fe02 N00C C01N 153.2(2)
N00M Fe02 N00F C00U -17.98(15)
N00M Fe02 N00F C01H 175.31(19)
N00M Fe02 N00H C00N -157.6(2)
N00M Fe02 N00H C011 21.93(14)
N00M C01P C011 N00H -42.5(2)
N00M C01P C011 C019 139.8(2)
C00D C00K C01R C01V -177.3(2)
C00D C00K C01R C025 0.5(3)
C00K N00A C013 C017 2.3(3)
C00K N00A C013 C029 -172.98(19)
C00K C00D C010 C01Q -0.3(4)
C00K C01R C01V C017 0.7(3)
C00K C01R C025 C01Q -0.6(4)
C00N N00H C011 C01P -176.64(19)
C00N N00H C011 C019 1.1(3)
C00N C00S C01A C019 0.5(3)
C00Q C00U C01J N00M 177.4(2)
C00Q C00Y C01U C01H 3.1(4)
C00Q C00Y C01U C027 -175.3(2)
C00S C01A C019 C011 0.0(3)
C00U N00F C01H C01S 174.2(2)
C00U N00F C01H C01U -3.6(3)
C00U C00Q C00Y C01U -2.5(4)
C00V N00C C01N C01D -0.4(3)
C00V C01P C011 N00H 73.7(2)
C00V C01P C011 C019 -104.0(2)
C00Y C00Q C00U N00F -1.3(4)
C00Y C00Q C00U C01J 177.3(2)
C00Y C01U C027 C028 177.5(3)
C01D C012 C016 C00V 0.0(4)
C01H N00F C00U C00Q 4.3(3)
C01H N00F C00U C01J -174.2(2)
C01H C01U C027 C028 -0.9(4)
C01J N00M C01P C00V 56.3(2)
C01J N00M C01P C011 173.28(17)
C01J N00M C029 C013 -88.4(2)
C01N N00C C00V C01P 179.64(19)
C01N N00C C00V C016 0.0(3)
C01N C01D C012 C016 -0.3(4)
C01P N00M C01J C00U -122.6(2)
C01P N00M C029 C013 144.77(19)
C01P C00V C016 C012 -179.4(2)
C01P C011 C019 C01A 176.7(2)
C01R C01V C017 C013 -1.0(4)
C01S C01H C01U C00Y -177.8(2)
C01S C01H C01U C027 0.6(3)
C01S C01M C028 C027 0.6(4)
C01U C01H C01S C01M 0.2(4)
C01U C027 C028 C01M 0.3(4)
C01V C01R C025 C01Q 177.2(2)
C010 C00D C00K N00A -178.6(2)
C010 C00D C00K C01R -0.1(3)
C010 C01Q C025 C01R 0.2(4)
C011 N00H C00N C00S -0.6(3)
C012 C01D C01N N00C 0.5(4)
C013 N00A C00K C00D 175.8(2)
C013 N00A C00K C01R -2.6(3)
C016 C00V C01P N00M -137.1(2)
C016 C00V C01P C011 106.0(2)
C017 C013 C029 N00M 149.8(2)
C025 C01Q C010 C00D 0.3(4)
C025 C01R C01V C017 -177.1(2)
C028 C01M C01S C01H -0.9(4)
C029 N00M C01J C00U 110.5(2)
C029 N00M C01P C00V -177.01(18)
C029 N00M C01P C011 -60.0(2)
C029 C013 C017 C01V 174.7(2)
